data_7034992
loop_
_publ_author_name
'Zhang, Shao-Liang'
'Zhao, Xin-Hua'
'Wang, Yuan-Min'
'Shao, Dong'
'Wang, Xin-Yi'

_publ_section_title
;
 Spin crossover behaviour in one-dimensional Fe(II) compounds based on the
 [M(CN)4](2-) (M = Pd, Pt) units.
;
_journal_issue 20
_journal_name_full 'Dalton transactions (Cambridge, England : 2003)'
_journal_page_first 9682
_journal_page_last 9690
_journal_paper_doi 10.1039/c5dt00836k
_journal_volume 44
_journal_year 2015
_chemical_formula_moiety 'C16 H16 Fe N8 Pt'
_chemical_formula_sum 'C16 H16 Fe N8 Pt'
_chemical_formula_weight 571.31
_chemical_melting_point ?
_chemical_name_common Fe-pic-Pt(CN)4-HS
_chemical_name_systematic
; 
 ? 
;
_space_group_IT_number 14
_symmetry_cell_setting monoclinic
_symmetry_space_group_name_Hall '-P 2ybc'
_symmetry_space_group_name_H-M 'P 1 21/c 1'
_atom_sites_solution_hydrogens geom
_atom_sites_solution_primary direct
_atom_sites_solution_secondary difmap
_audit_creation_method SHELXL-97
_cell_angle_alpha 90.00
_cell_angle_beta 126.470(4)
_cell_angle_gamma 90.00
_cell_formula_units_Z 4
_cell_length_a 10.2838(11)
_cell_length_b 15.6772(16)
_cell_length_c 16.0125(12)
_cell_measurement_reflns_used 5232
_cell_measurement_temperature 298(2)
_cell_measurement_theta_max 31.10
_cell_measurement_theta_min 2.37
_cell_volume 2076.0(4)
_computing_cell_refinement 'Bruker SAINT'
_computing_data_collection 'Bruker APEX2'
_computing_data_reduction 'Bruker SAINT'
_computing_molecular_graphics Diamond
_computing_publication_material 'SHELXL-97 (Sheldrick, 2008)'
_computing_structure_refinement 'SHELXL-97 (Sheldrick, 2008)'
_computing_structure_solution 'SHELXS-97 (Sheldrick, 2008)'
_diffrn_ambient_temperature 298(2)
_diffrn_measured_fraction_theta_full 1.000
_diffrn_measured_fraction_theta_max 1.000
_diffrn_measurement_device_type 'Bruker ApexDuo'
_diffrn_measurement_method 'phi and omega scans'
_diffrn_radiation_monochromator graphite
_diffrn_radiation_source 'fine-focus sealed tube'
_diffrn_radiation_type MoK\a
_diffrn_radiation_wavelength 0.71073
_diffrn_reflns_av_R_equivalents 0.0214
_diffrn_reflns_av_unetI/netI 0.0237
_diffrn_reflns_limit_h_max 10
_diffrn_reflns_limit_h_min -13
_diffrn_reflns_limit_k_max 19
_diffrn_reflns_limit_k_min -12
_diffrn_reflns_limit_l_max 20
_diffrn_reflns_limit_l_min -19
_diffrn_reflns_number 13175
_diffrn_reflns_theta_full 26.73
_diffrn_reflns_theta_max 26.73
_diffrn_reflns_theta_min 2.05
_exptl_absorpt_coefficient_mu 7.445
_exptl_absorpt_correction_T_max 0.7456
_exptl_absorpt_correction_T_min 0.4140
_exptl_absorpt_correction_type multi-scan
_exptl_absorpt_process_details
;
SADABS v.2.10 (Bruker,2008) was used for absorption correction.
R(int) was 0.0446 before and 0.0214 after correction.
The Ratio of minimum to maximum transmission is 0.5552.
The l/2 correction factor is 0.0015.
;
_exptl_crystal_colour brown
_exptl_crystal_density_diffrn 1.828
_exptl_crystal_density_method 'not measured'
_exptl_crystal_description block
_exptl_crystal_F_000 1088
_exptl_crystal_size_max 0.26
_exptl_crystal_size_mid 0.20
_exptl_crystal_size_min 0.16
_refine_diff_density_max 1.065
_refine_diff_density_min -0.897
_refine_diff_density_rms 0.101
_refine_ls_extinction_method none
_refine_ls_goodness_of_fit_ref 1.036
_refine_ls_hydrogen_treatment constr
_refine_ls_matrix_type full
_refine_ls_number_parameters 284
_refine_ls_number_reflns 4405
_refine_ls_number_restraints 0
_refine_ls_restrained_S_all 1.036
_refine_ls_R_factor_all 0.0339
_refine_ls_R_factor_gt 0.0247
_refine_ls_shift/su_max 0.001
_refine_ls_shift/su_mean 0.000
_refine_ls_structure_factor_coef Fsqd
_refine_ls_weighting_details 'calc w=1/[\s^2^(Fo^2^)+(0.0373P)^2^+2.7380P] where P=(Fo^2^+2Fc^2^)/3'
_refine_ls_weighting_scheme calc
_refine_ls_wR_factor_gt 0.0757
_refine_ls_wR_factor_ref 0.0817
_reflns_number_gt 3434
_reflns_number_total 4405
_reflns_threshold_expression >2sigma(I)
_cod_data_source_file c5dt00836k2.cif
_cod_data_source_block Fe-pic-Pt(CN)4-HS
_cod_depositor_comments
;
The following automatic conversions were performed:

'_chemical_melting_point' value 'not measured' was changed to '?' -
the value is undefined or not given.

Automatic conversion script
Id: cif_fix_values 3271 2015-04-21 07:52:19Z andrius 

 Adding full bibliography for 7034989--7034996.cif.
;
_cod_original_cell_volume 2076.0(3)
_cod_original_sg_symbol_H-M P2(1)/c
_cod_database_code 7034992

loop_
_symmetry_equiv_pos_as_xyz
'x, y, z'
'-x, y+1/2, -z+1/2'
'-x, -y, -z'
'x, -y-1/2, z-1/2'

loop_
_atom_site_label
_atom_site_type_symbol
_atom_site_fract_x
_atom_site_fract_y
_atom_site_fract_z
_atom_site_U_iso_or_equiv
_atom_site_adp_type
_atom_site_occupancy
_atom_site_symmetry_multiplicity
_atom_site_calc_flag
_atom_site_refinement_flags
_atom_site_disorder_assembly
_atom_site_disorder_group
Pt1 Pt 1.0000 1.0000 0.5000 0.03355(8) Uani 1 2 d S . .
Pt2 Pt 1.0000 0.5000 0.5000 0.04308(9) Uani 1 2 d S . .
Fe1 Fe 0.73854(7) 0.74718(3) 0.56684(5) 0.03503(14) Uani 1 1 d . A .
N1 N 0.8588(4) 0.8504(2) 0.5528(3) 0.0464(8) Uani 1 1 d . . .
N2 N 0.7834(6) 0.9402(3) 0.2685(3) 0.0843(14) Uani 1 1 d . . .
N3 N 0.8783(5) 0.6558(2) 0.5568(3) 0.0558(10) Uani 1 1 d . . .
N4 N 0.7782(7) 0.3780(4) 0.5201(5) 0.111(2) Uani 1 1 d . . .
N5 N 0.5493(4) 0.74456(19) 0.4017(3) 0.0430(8) Uani 1 1 d . . .
N6 N 0.5795(5) 0.6424(2) 0.5484(3) 0.0498(9) Uani 1 1 d . . .
H6A H 0.6388 0.6013 0.5954 0.060 Uiso 1 1 d R . .
H6B H 0.5077 0.6622 0.5585 0.060 Uiso 1 1 d R . .
N7 N 0.6192(5) 0.8334(2) 0.6070(3) 0.0548(9) Uani 1 1 d . . .
N8 N 0.8946(5) 0.7457(2) 0.7370(3) 0.0616(11) Uani 1 1 d . . .
H8A H 0.9328 0.6925 0.7593 0.074 Uiso 0.52(4) 1 d PR A 1
H8B H 0.9796 0.7803 0.7607 0.074 Uiso 0.52(4) 1 d PR A 1
H8'A H 0.8826 0.6960 0.7598 0.074 Uiso 0.48(4) 1 d PR A 2
H8'B H 0.9988 0.7505 0.7612 0.074 Uiso 0.48(4) 1 d PR A 2
C1 C 0.9123(5) 0.9044(2) 0.5350(3) 0.0391(9) Uani 1 1 d . . .
C2 C 0.8651(5) 0.9615(3) 0.3533(3) 0.0504(10) Uani 1 1 d . . .
C3 C 0.9257(5) 0.5997(3) 0.5373(4) 0.0485(10) Uani 1 1 d . . .
C4 C 0.8589(7) 0.4239(3) 0.5130(4) 0.0675(14) Uani 1 1 d . . .
C5 C 0.5163(6) 0.8062(3) 0.3331(3) 0.0599(12) Uani 1 1 d . . .
H5 H 0.5877 0.8518 0.3558 0.072 Uiso 1 1 calc R . .
C6 C 0.3826(7) 0.8050(4) 0.2312(4) 0.0778(16) Uani 1 1 d . . .
H6 H 0.3655 0.8486 0.1862 0.093 Uiso 1 1 calc R . .
C7 C 0.2749(8) 0.7391(4) 0.1966(4) 0.0789(18) Uani 1 1 d . . .
H7 H 0.1821 0.7377 0.1284 0.095 Uiso 1 1 calc R . .
C8 C 0.3069(6) 0.6750(3) 0.2651(4) 0.0655(13) Uani 1 1 d . . .
H8 H 0.2356 0.6295 0.2437 0.079 Uiso 1 1 calc R . .
C9 C 0.4466(5) 0.6788(2) 0.3666(3) 0.0435(9) Uani 1 1 d . . .
C10 C 0.4948(5) 0.6080(3) 0.4435(3) 0.0492(10) Uani 1 1 d . . .
H10A H 0.3991 0.5774 0.4252 0.059 Uiso 1 1 calc R . .
H10B H 0.5645 0.5681 0.4410 0.059 Uiso 1 1 calc R . .
C13 C 0.4914(10) 0.9444(4) 0.6751(8) 0.097(2) Uani 1 1 d . . .
H13 H 0.4411 0.9767 0.6972 0.117 Uiso 1 1 calc R A 1
C11 C 0.505(4) 0.8932(17) 0.544(2) 0.070(6) Uani 0.52(4) 1 d P A 1
H11 H 0.4680 0.8989 0.4752 0.084 Uiso 0.52(4) 1 calc PR A 1
C12 C 0.442(3) 0.9472(17) 0.585(2) 0.078(6) Uani 0.52(4) 1 d P A 1
H12 H 0.3605 0.9857 0.5410 0.093 Uiso 0.52(4) 1 calc PR A 1
C14 C 0.633(7) 0.889(2) 0.751(4) 0.065(6) Uani 0.52(4) 1 d P A 1
H14 H 0.6833 0.8915 0.8223 0.078 Uiso 0.52(4) 1 calc PR A 1
C15 C 0.682(6) 0.837(3) 0.711(3) 0.047(5) Uani 0.52(4) 1 d P A 1
C16 C 0.810(2) 0.7729(10) 0.7799(11) 0.052(4) Uani 0.52(4) 1 d P A 1
H16A H 0.8868 0.7977 0.8480 0.062 Uiso 0.52(4) 1 calc PR A 1
H16B H 0.7611 0.7237 0.7879 0.062 Uiso 0.52(4) 1 calc PR A 1
C11' C 0.462(4) 0.8653(19) 0.533(3) 0.075(6) Uani 0.48(4) 1 d P A 2
H11' H 0.4053 0.8471 0.4649 0.090 Uiso 0.48(4) 1 calc PR A 2
C12' C 0.393(4) 0.9197(19) 0.558(3) 0.094(8) Uani 0.48(4) 1 d P A 2
H12' H 0.2911 0.9423 0.5083 0.112 Uiso 0.48(4) 1 calc PR A 2
C14' C 0.617(7) 0.912(3) 0.733(4) 0.082(9) Uani 0.48(4) 1 d P A 2
H14' H 0.6732 0.9243 0.8033 0.099 Uiso 0.48(4) 1 calc PR A 2
C15' C 0.696(7) 0.851(3) 0.703(4) 0.068(9) Uani 0.48(4) 1 d P A 2
C16' C 0.853(3) 0.813(2) 0.7732(17) 0.122(11) Uani 0.48(4) 1 d P A 2
H16C H 0.9327 0.8581 0.7963 0.146 Uiso 0.48(4) 1 calc PR A 2
H16D H 0.8612 0.7938 0.8337 0.146 Uiso 0.48(4) 1 calc PR A 2

loop_
_atom_site_aniso_label
_atom_site_aniso_U_11
_atom_site_aniso_U_22
_atom_site_aniso_U_33
_atom_site_aniso_U_23
_atom_site_aniso_U_13
_atom_site_aniso_U_12
Pt1 0.03507(13) 0.02778(12) 0.03597(13) -0.00266(7) 0.02012(10) -0.00100(7)
Pt2 0.03788(15) 0.04755(15) 0.04855(15) -0.01392(9) 0.02826(12) 0.00304(9)
Fe1 0.0416(3) 0.0290(3) 0.0441(3) 0.0009(2) 0.0307(3) 0.0038(2)
N1 0.051(2) 0.0379(18) 0.054(2) 0.0003(15) 0.0330(18) -0.0034(16)
N2 0.115(4) 0.062(3) 0.050(2) -0.013(2) 0.034(3) -0.009(3)
N3 0.065(2) 0.043(2) 0.079(3) -0.0121(18) 0.054(2) 0.0000(18)
N4 0.119(5) 0.105(4) 0.172(6) -0.050(4) 0.120(5) -0.036(4)
N5 0.049(2) 0.0392(18) 0.0414(19) 0.0015(13) 0.0274(17) -0.0037(14)
N6 0.060(2) 0.0411(19) 0.052(2) 0.0082(16) 0.035(2) -0.0050(17)
N7 0.057(2) 0.051(2) 0.069(3) 0.0101(19) 0.044(2) 0.0164(18)
N8 0.059(3) 0.063(3) 0.059(3) 0.0138(18) 0.032(2) 0.0197(18)
C1 0.037(2) 0.034(2) 0.042(2) -0.0047(16) 0.0212(18) -0.0004(16)
C2 0.064(3) 0.036(2) 0.046(2) -0.0030(18) 0.030(2) -0.003(2)
C3 0.046(2) 0.049(2) 0.061(3) -0.011(2) 0.038(2) -0.0015(19)
C4 0.068(3) 0.068(3) 0.091(4) -0.027(3) 0.061(3) -0.008(3)
C5 0.075(3) 0.050(3) 0.048(3) 0.007(2) 0.032(2) -0.007(2)
C6 0.089(4) 0.068(3) 0.045(3) 0.012(2) 0.023(3) -0.003(3)
C7 0.070(4) 0.081(4) 0.043(3) -0.002(2) 0.010(3) 0.001(3)
C8 0.055(3) 0.056(3) 0.061(3) -0.011(2) 0.021(2) -0.009(2)
C9 0.043(2) 0.040(2) 0.051(2) -0.0039(17) 0.029(2) -0.0022(17)
C10 0.053(3) 0.036(2) 0.065(3) 0.0001(19) 0.039(2) -0.0059(19)
C13 0.116(6) 0.075(4) 0.147(7) -0.007(4) 0.103(6) 0.024(4)
C11 0.075(15) 0.064(13) 0.080(11) 0.007(9) 0.051(11) 0.023(9)
C12 0.073(15) 0.069(13) 0.085(13) -0.002(9) 0.043(12) 0.034(10)
C14 0.098(17) 0.041(12) 0.075(11) 0.004(8) 0.061(13) 0.013(11)
C15 0.066(11) 0.045(11) 0.053(8) -0.008(7) 0.048(8) -0.009(7)
C16 0.071(8) 0.046(6) 0.047(6) 0.003(5) 0.040(6) 0.008(5)
C11' 0.056(12) 0.065(15) 0.102(12) 0.009(11) 0.046(10) 0.024(10)
C12' 0.067(15) 0.083(17) 0.12(2) -0.013(12) 0.049(14) 0.024(11)
C14' 0.096(14) 0.06(2) 0.10(2) -0.013(14) 0.062(17) 0.023(19)
C15' 0.066(15) 0.052(17) 0.09(2) -0.011(13) 0.046(12) 0.007(12)
C16' 0.115(17) 0.12(2) 0.077(11) -0.035(14) 0.029(10) 0.025(15)

loop_
_atom_type_symbol
_atom_type_description
_atom_type_scat_dispersion_real
_atom_type_scat_dispersion_imag
_atom_type_scat_source
C C 0.0033 0.0016 'International Tables Vol C Tables 4.2.6.8 and 6.1.1.4'
H H 0.0000 0.0000 'International Tables Vol C Tables 4.2.6.8 and 6.1.1.4'
Fe Fe 0.3463 0.8444 'International Tables Vol C Tables 4.2.6.8 and 6.1.1.4'
N N 0.0061 0.0033 'International Tables Vol C Tables 4.2.6.8 and 6.1.1.4'
Pt Pt -1.7033 8.3905 'International Tables Vol C Tables 4.2.6.8 and 6.1.1.4'

loop_
_geom_angle_atom_site_label_1
_geom_angle_atom_site_label_2
_geom_angle_atom_site_label_3
_geom_angle
_geom_angle_site_symmetry_1
_geom_angle_site_symmetry_3
C2 Pt1 C2 180.000(1) . 3_776
C2 Pt1 C1 90.59(17) . 3_776
C2 Pt1 C1 89.41(17) 3_776 3_776
C2 Pt1 C1 89.41(17) . .
C2 Pt1 C1 90.59(17) 3_776 .
C1 Pt1 C1 180.000(1) 3_776 .
C3 Pt2 C3 180.000(1) 3_766 .
C3 Pt2 C4 90.34(18) 3_766 3_766
C3 Pt2 C4 89.66(18) . 3_766
C3 Pt2 C4 89.66(18) 3_766 .
C3 Pt2 C4 90.34(18) . .
C4 Pt2 C4 180.0(2) 3_766 .
N3 Fe1 N1 92.48(16) . .
N3 Fe1 N5 93.02(15) . .
N1 Fe1 N5 92.42(13) . .
N3 Fe1 N7 169.27(16) . .
N1 Fe1 N7 91.39(14) . .
N5 Fe1 N7 96.81(15) . .
N3 Fe1 N8 93.38(15) . .
N1 Fe1 N8 95.60(15) . .
N5 Fe1 N8 169.50(16) . .
N7 Fe1 N8 76.28(15) . .
N3 Fe1 N6 88.20(14) . .
N1 Fe1 N6 168.85(13) . .
N5 Fe1 N6 76.44(13) . .
N7 Fe1 N6 89.94(15) . .
N8 Fe1 N6 95.46(15) . .
C1 N1 Fe1 173.2(4) . .
C3 N3 Fe1 166.8(4) . .
C9 N5 C5 117.3(4) . .
C9 N5 Fe1 116.1(3) . .
C5 N5 Fe1 126.3(3) . .
C10 N6 Fe1 108.5(2) . .
C15' N7 C11 113(3) . .
C11 N7 C15 116(2) . .
C15' N7 C11' 121(3) . .
C15 N7 C11' 118(3) . .
C15' N7 Fe1 116(3) . .
C11 N7 Fe1 126.8(12) . .
C15 N7 Fe1 116(2) . .
C11' N7 Fe1 123.0(14) . .
C16' N8 Fe1 109.3(10) . .
C16 N8 Fe1 112.5(6) . .
N1 C1 Pt1 178.4(4) . .
N2 C2 Pt1 178.0(5) . .
N3 C3 Pt2 177.8(4) . .
N4 C4 Pt2 178.4(5) . .
N5 C5 C6 123.3(4) . .
C7 C6 C5 119.3(5) . .
C6 C7 C8 118.5(5) . .
C7 C8 C9 119.5(5) . .
N5 C9 C8 122.1(4) . .
N5 C9 C10 115.6(4) . .
C8 C9 C10 122.3(4) . .
N6 C10 C9 110.4(3) . .
C14' C13 C12 116(3) . .
C12 C13 C14 120(2) . .
C14' C13 C12' 118(3) . .
C14 C13 C12' 117(2) . .
N7 C11 C12 119(2) . .
C13 C12 C11 123(2) . .
C15 C14 C13 116(4) . .
C14 C15 N7 125(4) . .
C14 C15 C16 119(3) . .
N7 C15 C16 116(3) . .
N8 C16 C15 111.1(14) . .
C12' C11' N7 123(3) . .
C11' C12' C13 116(3) . .
C13 C14' C15' 125(5) . .
N7 C15' C16' 118(4) . .
N7 C15' C14' 117(5) . .
C16' C15' C14' 125(4) . .
N8 C16' C15' 118(2) . .

loop_
_geom_bond_atom_site_label_1
_geom_bond_atom_site_label_2
_geom_bond_distance
_geom_bond_site_symmetry_2
Pt1 C2 1.983(4) .
Pt1 C2 1.983(4) 3_776
Pt1 C1 1.993(4) 3_776
Pt1 C1 1.993(4) .
Pt2 C3 1.982(4) 3_766
Pt2 C3 1.982(4) .
Pt2 C4 1.983(6) 3_766
Pt2 C4 1.983(6) .
Fe1 N3 2.102(3) .
Fe1 N1 2.129(4) .
Fe1 N5 2.160(4) .
Fe1 N7 2.165(4) .
Fe1 N8 2.191(4) .
Fe1 N6 2.210(3) .
N1 C1 1.135(5) .
N2 C2 1.142(5) .
N3 C3 1.136(5) .
N4 C4 1.154(7) .
N5 C9 1.338(5) .
N5 C5 1.346(5) .
N6 C10 1.460(5) .
N7 C15' 1.27(5) .
N7 C11 1.37(3) .
N7 C15 1.38(4) .
N7 C11' 1.41(3) .
N8 C16' 1.395(19) .
N8 C16 1.456(14) .
C5 C6 1.373(6) .
C6 C7 1.368(8) .
C7 C8 1.376(7) .
C8 C9 1.390(6) .
C9 C10 1.505(6) .
C13 C14' 1.17(5) .
C13 C12 1.21(3) .
C13 C14 1.50(4) .
C13 C12' 1.56(4) .
C11 C12 1.44(4) .
C14 C15 1.31(6) .
C15 C16 1.49(6) .
C11' C12' 1.31(4) .
C14' C15' 1.51(7) .
C15' C16' 1.43(6) .
